data_7242743
loop_
_publ_author_name
'Sen, Rupam'
'Paul, Sanchayeeta'
'Sarkar, Alolika'
'Botas, Alexandre M. P.'
'Carneiro Neto, Albano N.'
'Brand\~ao, Paula'
'Lopes, Armandina M. L.'
'Ferreira, Rute A. S.'
'Ara\'ujo, Jo\~ao P.'
'Lin, Zhi'

_publ_section_title
;
 A new series of 3D lanthanide phenoxycarboxylates: synthesis, crystal
 structure, magnetism and photoluminescence studies
;
_journal_issue 23
_journal_name_full CrystEngComm
_journal_page_first 4143
_journal_page_last 4151
_journal_paper_doi 10.1039/D1CE00228G
_journal_volume 23
_journal_year 2021
_chemical_formula_sum 'C10 H11 La O8'
_chemical_formula_weight 398.10
_space_group_crystal_system monoclinic
_space_group_IT_number 14
_space_group_name_Hall '-P 2ybc'
_space_group_name_H-M_alt 'P 1 21/c 1'
_atom_sites_solution_hydrogens mixed
_audit_creation_method SHELXL-2018/3
_audit_update_record
;
2021-04-29 deposited with the CCDC.	2021-05-03 downloaded from the CCDC.
;
_cell_angle_alpha 90
_cell_angle_beta 90.412(2)
_cell_angle_gamma 90
_cell_formula_units_Z 4
_cell_length_a 7.0577(4)
_cell_length_b 15.0980(7)
_cell_length_c 10.5128(5)
_cell_measurement_reflns_used 502
_cell_measurement_temperature 293(2)
_cell_measurement_theta_max 25.18
_cell_measurement_theta_min 2.90
_cell_volume 1120.19(10)
_computing_cell_refinement 'Bruker Smart'
_computing_data_collection 'Bruker Smart'
_computing_data_reduction 'Bruker Saint'
_computing_molecular_graphics 'Mercury (Macrae et al 2008)'
_computing_publication_material 'SHELXL-2016/4 (Sheldrick, 2016)'
_computing_structure_refinement 'SHELXL-2018/3 (Sheldrick, 2018)'
_computing_structure_solution 'SHELXT 2014/5 (Sheldrick, 2014)'
_diffrn_ambient_temperature 293(2)
_diffrn_measured_fraction_theta_full 0.999
_diffrn_measured_fraction_theta_max 0.992
_diffrn_measurement_device_type CCD
_diffrn_measurement_method 'omega and phi scans'
_diffrn_radiation_type MoK\a
_diffrn_radiation_wavelength 0.71073
_diffrn_reflns_av_R_equivalents 0.0383
_diffrn_reflns_av_unetI/netI 0.0206
_diffrn_reflns_Laue_measured_fraction_full 0.999
_diffrn_reflns_Laue_measured_fraction_max 0.992
_diffrn_reflns_limit_h_max 10
_diffrn_reflns_limit_h_min -10
_diffrn_reflns_limit_k_max 21
_diffrn_reflns_limit_k_min -21
_diffrn_reflns_limit_l_max 15
_diffrn_reflns_limit_l_min -15
_diffrn_reflns_number 27907
_diffrn_reflns_point_group_measured_fraction_full 0.999
_diffrn_reflns_point_group_measured_fraction_max 0.992
_diffrn_reflns_theta_full 25.242
_diffrn_reflns_theta_max 30.695
_diffrn_reflns_theta_min 2.361
_diffrn_source 'fine-focus sealed tube'
_exptl_absorpt_coefficient_mu 3.850
_exptl_absorpt_correction_T_max 0.7461
_exptl_absorpt_correction_T_min 0.3802
_exptl_absorpt_correction_type multi-scan
_exptl_absorpt_process_details 'SADABS 2014/5 (Bruker, 2014)'
_exptl_crystal_colour Bronze
_exptl_crystal_density_diffrn 2.361
_exptl_crystal_description Block
_exptl_crystal_F_000 768
_exptl_crystal_size_max 0.400
_exptl_crystal_size_mid 0.200
_exptl_crystal_size_min 0.050
_refine_diff_density_max 0.678
_refine_diff_density_min -1.386
_refine_diff_density_rms 0.271
_refine_ls_extinction_method none
_refine_ls_goodness_of_fit_ref 1.091
_refine_ls_hydrogen_treatment mixed
_refine_ls_matrix_type full
_refine_ls_number_parameters 175
_refine_ls_number_reflns 3446
_refine_ls_number_restraints 1
_refine_ls_restrained_S_all 1.091
_refine_ls_R_factor_all 0.0344
_refine_ls_R_factor_gt 0.0321
_refine_ls_shift/su_max 0.002
_refine_ls_shift/su_mean 0.000
_refine_ls_structure_factor_coef Fsqd
_refine_ls_weighting_details 'w=1/[\s^2^(Fo^2^)+(0.0442P)^2^+8.3909P] where P=(Fo^2^+2Fc^2^)/3'
_refine_ls_weighting_scheme calc
_refine_ls_wR_factor_gt 0.0908
_refine_ls_wR_factor_ref 0.0926
_reflns_Friedel_coverage 0.000
_reflns_number_gt 3216
_reflns_number_total 3446
_reflns_threshold_expression 'I > 2\s(I)'
_cod_data_source_file d1ce00228g2.cif
_cod_data_source_block f_CCDC1
_cod_depositor_comments 'Adding full bibliography for 7242741--7242743.cif.'
_cod_original_sg_symbol_H-M 'P 21/c'
_cod_database_code 7242743
_shelx_shelxl_version_number 2018/3
_shelx_space_group_comment
;
The symmetry employed for this shelxl refinement is uniquely defined
by the following loop, which should always be used as a source of
symmetry information in preference to the above space-group names.
They are only intended as comments.
;
_shelx_estimated_absorpt_t_min 0.308
_shelx_estimated_absorpt_t_max 0.831

loop_
_space_group_symop_operation_xyz
'x, y, z'
'-x, y+1/2, -z+1/2'
'-x, -y, -z'
'x, -y-1/2, z-1/2'

loop_
_atom_site_label
_atom_site_type_symbol
_atom_site_fract_x
_atom_site_fract_y
_atom_site_fract_z
_atom_site_U_iso_or_equiv
_atom_site_adp_type
_atom_site_occupancy
_atom_site_site_symmetry_order
_atom_site_calc_flag
_atom_site_refinement_flags_posn
_atom_site_refinement_flags_adp
_atom_site_refinement_flags_occupancy
_atom_site_disorder_assembly
_atom_site_disorder_group
La1 La 0.27015(3) 0.53242(2) 0.96679(2) 0.00743(7) Uani 1 1 d . . . . .
O1 O 0.0378(5) 0.5127(2) 1.1211(3) 0.0253(7) Uani 1 1 d . . . . .
O2 O -0.1517(5) 0.4395(3) 1.2448(4) 0.0313(8) Uani 1 1 d . . . . .
O3 O 0.4651(5) 0.5180(2) 1.1325(3) 0.0242(7) Uani 1 1 d . . . . .
O4 O 0.7415(5) 0.8798(2) 1.5029(4) 0.0268(7) Uani 1 1 d . . . . .
O5 O 0.4512(5) 0.8429(2) 1.4349(4) 0.0280(7) Uani 1 1 d . . . . .
O6 O 0.4071(7) 0.6662(3) 1.6129(4) 0.0393(10) Uani 1 1 d D . . . .
H6 H 0.321(8) 0.639(5) 1.662(6) 0.047 Uiso 1 1 d D U . . .
O7 O 0.1029(6) 0.6632(3) 0.9961(4) 0.0333(8) Uani 1 1 d . . . . .
C1 C 0.0112(8) 0.4666(3) 1.2212(5) 0.0234(9) Uani 1 1 d . . . . .
C2 C 0.1793(7) 0.4444(3) 1.3050(5) 0.0242(9) Uani 1 1 d . . . . .
H2A H 0.253862 0.399040 1.263309 0.029 Uiso 1 1 calc R U . . .
H2B H 0.133308 0.419632 1.384163 0.029 Uiso 1 1 calc R U . . .
C3 C 0.3072(7) 0.5223(3) 1.3356(5) 0.0230(9) Uani 1 1 d . . . . .
C4 C 0.4445(7) 0.5535(3) 1.2503(5) 0.0226(8) Uani 1 1 d . . . . .
C5 C 0.5642(7) 0.6226(3) 1.2908(5) 0.0250(9) Uani 1 1 d . . . . .
H5 H 0.655066 0.643777 1.234892 0.030 Uiso 1 1 calc R U . . .
C6 C 0.5524(7) 0.6604(3) 1.4103(5) 0.0254(9) Uani 1 1 d . . . . .
C7 C 0.4140(8) 0.6291(4) 1.4944(5) 0.0280(10) Uani 1 1 d . . . . .
C8 C 0.2947(7) 0.5605(4) 1.4562(5) 0.0261(9) Uani 1 1 d . . . . .
H8 H 0.204097 0.539611 1.512477 0.031 Uiso 1 1 calc R U . . .
C9 C 0.6904(7) 0.7302(3) 1.4518(5) 0.0270(9) Uani 1 1 d . . . . .
H9A H 0.794383 0.730376 1.391952 0.032 Uiso 1 1 calc R U . . .
H9B H 0.742201 0.712649 1.533746 0.032 Uiso 1 1 calc R U . . .
C10 C 0.6188(7) 0.8242(3) 1.4638(4) 0.0234(9) Uani 1 1 d . . . . .
O100 O 0.1076(8) 0.7778(4) 0.7805(5) 0.0555(13) Uani 1 1 d . . . . .

loop_
_atom_site_aniso_label
_atom_site_aniso_U_11
_atom_site_aniso_U_22
_atom_site_aniso_U_33
_atom_site_aniso_U_23
_atom_site_aniso_U_13
_atom_site_aniso_U_12
La1 0.00540(11) 0.00733(11) 0.00957(11) 0.00090(6) 0.00018(7) -0.00009(6)
O1 0.0237(17) 0.0272(17) 0.0249(16) 0.0016(13) -0.0010(13) -0.0007(13)
O2 0.0250(18) 0.041(2) 0.0280(18) 0.0043(16) -0.0011(14) -0.0046(16)
O3 0.0227(16) 0.0254(16) 0.0244(16) -0.0029(13) -0.0007(13) -0.0005(13)
O4 0.0245(17) 0.0222(16) 0.0337(18) -0.0024(14) -0.0008(14) -0.0007(13)
O5 0.0219(16) 0.0247(17) 0.0374(19) -0.0027(15) -0.0001(14) 0.0013(13)
O6 0.051(3) 0.040(2) 0.0268(19) -0.0071(17) 0.0057(17) -0.010(2)
O7 0.0276(18) 0.0244(18) 0.048(2) 0.0017(16) 0.0043(16) 0.0014(14)
C1 0.025(2) 0.024(2) 0.022(2) -0.0009(16) -0.0008(17) -0.0016(16)
C2 0.024(2) 0.023(2) 0.026(2) 0.0026(17) -0.0038(17) -0.0019(17)
C3 0.023(2) 0.022(2) 0.024(2) 0.0010(16) -0.0010(17) -0.0020(16)
C4 0.020(2) 0.022(2) 0.025(2) 0.0016(17) 0.0000(16) 0.0005(16)
C5 0.025(2) 0.023(2) 0.027(2) -0.0016(17) 0.0016(17) -0.0012(17)
C6 0.026(2) 0.022(2) 0.028(2) 0.0001(17) -0.0012(18) -0.0012(17)
C7 0.032(2) 0.028(2) 0.025(2) 0.0003(18) 0.0011(18) -0.0003(19)
C8 0.027(2) 0.027(2) 0.024(2) 0.0000(17) 0.0033(18) -0.0031(19)
C9 0.025(2) 0.021(2) 0.035(2) -0.0041(18) -0.0040(18) 0.0021(17)
C10 0.025(2) 0.022(2) 0.023(2) -0.0005(16) 0.0015(16) -0.0004(17)
O100 0.057(3) 0.053(3) 0.057(3) 0.007(2) 0.001(3) -0.012(3)

loop_
_atom_type_symbol
_atom_type_description
_atom_type_scat_dispersion_real
_atom_type_scat_dispersion_imag
_atom_type_scat_source
C C 0.0033 0.0016 'International Tables Vol C Tables 4.2.6.8 and 6.1.1.4'
H H 0.0000 0.0000 'International Tables Vol C Tables 4.2.6.8 and 6.1.1.4'
O O 0.0106 0.0060 'International Tables Vol C Tables 4.2.6.8 and 6.1.1.4'
La La -0.2871 2.4523 'International Tables Vol C Tables 4.2.6.8 and 6.1.1.4'

loop_
_geom_angle_atom_site_label_1
_geom_angle_atom_site_label_2
_geom_angle_atom_site_label_3
_geom_angle
_geom_angle_site_symmetry_1
_geom_angle_site_symmetry_3
_geom_angle_publ_flag
O3 La1 O3 79.71(14) . 3_667 ?
O3 La1 O5 81.56(13) . 4_575 ?
O3 La1 O5 75.43(13) 3_667 4_575 ?
O3 La1 O7 106.95(14) . . ?
O3 La1 O7 139.85(14) 3_667 . ?
O5 La1 O7 66.85(14) 4_575 . ?
O3 La1 O4 79.53(13) . 2_647 ?
O3 La1 O4 76.22(13) 3_667 2_647 ?
O5 La1 O4 148.22(13) 4_575 2_647 ?
O7 La1 O4 143.62(14) . 2_647 ?
O3 La1 O1 82.91(13) . . ?
O3 La1 O1 149.16(13) 3_667 . ?
O5 La1 O1 126.82(13) 4_575 . ?
O7 La1 O1 69.88(14) . . ?
O4 La1 O1 75.69(13) 2_647 . ?
O3 La1 O2 161.80(14) . 3_567 ?
O3 La1 O2 85.19(13) 3_667 3_567 ?
O5 La1 O2 84.88(14) 4_575 3_567 ?
O7 La1 O2 78.43(15) . 3_567 ?
O4 La1 O2 106.75(14) 2_647 3_567 ?
O1 La1 O2 115.05(13) . 3_567 ?
O3 La1 O1 144.11(13) . 3_567 ?
O3 La1 O1 117.53(12) 3_667 3_567 ?
O5 La1 O1 131.59(13) 4_575 3_567 ?
O7 La1 O1 80.57(14) . 3_567 ?
O4 La1 O1 75.19(12) 2_647 3_567 ?
O1 La1 O1 66.51(15) . 3_567 ?
O2 La1 O1 53.11(13) 3_567 3_567 ?
O3 La1 C1 171.30(14) . 3_567 ?
O3 La1 C1 105.00(14) 3_667 3_567 ?
O5 La1 C1 106.59(14) 4_575 3_567 ?
O7 La1 C1 74.34(15) . 3_567 ?
O4 La1 C1 94.36(13) 2_647 3_567 ?
O1 La1 C1 89.61(14) . 3_567 ?
O2 La1 C1 26.45(14) 3_567 3_567 ?
O1 La1 C1 27.19(13) 3_567 3_567 ?
O3 La1 La1 40.44(9) . 3_667 ?
O3 La1 La1 39.27(9) 3_667 3_667 ?
O5 La1 La1 74.91(9) 4_575 3_667 ?
O7 La1 La1 133.75(10) . 3_667 ?
O4 La1 La1 74.10(9) 2_647 3_667 ?
O1 La1 La1 119.12(9) . 3_667 ?
O2 La1 La1 123.77(10) 3_567 3_667 ?
O1 La1 La1 145.68(9) 3_567 3_667 ?
C1 La1 La1 143.76(10) 3_567 3_667 ?
O3 La1 La1 115.11(10) . 3_567 ?
O3 La1 La1 141.61(9) 3_667 3_567 ?
O5 La1 La1 139.12(9) 4_575 3_567 ?
O7 La1 La1 72.49(10) . 3_567 ?
O4 La1 La1 72.50(9) 2_647 3_567 ?
O1 La1 La1 34.18(9) . 3_567 ?
O2 La1 La1 83.07(9) 3_567 3_567 ?
O1 La1 La1 32.33(9) 3_567 3_567 ?
C1 La1 La1 56.71(11) 3_567 3_567 ?
La1 La1 La1 142.157(11) 3_667 3_567 ?
C1 O1 La1 138.7(3) . . ?
C1 O1 La1 91.4(3) . 3_567 ?
La1 O1 La1 113.49(14) . 3_567 ?
C1 O2 La1 94.2(3) . 3_567 ?
C4 O3 La1 127.3(3) . . ?
C4 O3 La1 130.0(3) . 3_667 ?
La1 O3 La1 100.29(14) . 3_667 ?
C10 O4 La1 132.3(3) . 2_657 ?
C10 O5 La1 132.4(3) . 4_576 ?
C7 O6 H6 111(5) . . ?
O2 C1 O1 118.9(5) . . ?
O2 C1 C2 122.2(4) . . ?
O1 C1 C2 118.9(5) . . ?
O2 C1 La1 59.3(3) . 3_567 ?
O1 C1 La1 61.4(3) . 3_567 ?
C2 C1 La1 165.0(3) . 3_567 ?
C1 C2 C3 114.5(4) . . ?
C1 C2 H2A 108.6 . . ?
C3 C2 H2A 108.6 . . ?
C1 C2 H2B 108.6 . . ?
C3 C2 H2B 108.6 . . ?
H2A C2 H2B 107.6 . . ?
C8 C3 C4 119.3(4) . . ?
C8 C3 C2 118.2(4) . . ?
C4 C3 C2 122.5(4) . . ?
O3 C4 C3 121.9(4) . . ?
O3 C4 C5 120.1(4) . . ?
C3 C4 C5 118.1(5) . . ?
C6 C5 C4 122.8(5) . . ?
C6 C5 H5 118.6 . . ?
C4 C5 H5 118.6 . . ?
C5 C6 C7 118.6(5) . . ?
C5 C6 C9 120.8(5) . . ?
C7 C6 C9 120.5(5) . . ?
O6 C7 C8 122.9(5) . . ?
O6 C7 C6 117.7(5) . . ?
C8 C7 C6 119.4(5) . . ?
C7 C8 C3 121.8(5) . . ?
C7 C8 H8 119.1 . . ?
C3 C8 H8 119.1 . . ?
C6 C9 C10 117.8(4) . . ?
C6 C9 H9A 107.8 . . ?
C10 C9 H9A 107.8 . . ?
C6 C9 H9B 107.8 . . ?
C10 C9 H9B 107.8 . . ?
H9A C9 H9B 107.2 . . ?
O5 C10 O4 124.7(5) . . ?
O5 C10 C9 120.5(4) . . ?
O4 C10 C9 114.8(4) . . ?

loop_
_geom_bond_atom_site_label_1
_geom_bond_atom_site_label_2
_geom_bond_distance
_geom_bond_site_symmetry_2
_geom_bond_publ_flag
La1 O3 2.223(4) . ?
La1 O3 2.278(4) 3_667 ?
La1 O5 2.301(4) 4_575 ?
La1 O7 2.322(4) . ?
La1 O4 2.328(4) 2_647 ?
La1 O1 2.335(4) . ?
La1 O2 2.408(4) 3_567 ?
La1 O1 2.452(4) 3_567 ?
La1 C1 2.792(5) 3_567 ?
La1 La1 3.4554(4) 3_667 ?
La1 La1 4.0031(4) 3_567 ?
O1 C1 1.276(6) . ?
O2 C1 1.247(6) . ?
O3 C4 1.358(6) . ?
O4 C10 1.272(6) . ?
O5 C10 1.252(6) . ?
O6 C7 1.368(6) . ?
O6 H6 0.906(10) . ?
C1 C2 1.511(7) . ?
C2 C3 1.516(7) . ?
C2 H2A 0.9700 . ?
C2 H2B 0.9700 . ?
C3 C8 1.396(7) . ?
C3 C4 1.406(7) . ?
C4 C5 1.406(7) . ?
C5 C6 1.383(7) . ?
C5 H5 0.9300 . ?
C6 C7 1.404(7) . ?
C6 C9 1.498(7) . ?
C7 C8 1.392(7) . ?
C8 H8 0.9300 . ?
C9 C10 1.512(7) . ?
C9 H9A 0.9700 . ?
C9 H9B 0.9700 . ?
